data_7110626
loop_
_publ_author_name
'Boxwell, Clive J.'
'Walton, Paul H.'

_publ_contact_author
;
Paul H. Walton
Department of Chemistry, University of York, Heslington, York, YO1 5DD, UK
;
_publ_section_title
;
 Structures of [Co(II)(L)(NO3)(HOCH3)n]BPh4 (n = 4, 5) complexes (L =
 cis,cis-1,3,5-triaminocyclohexane-based ligand): structural
 &#x2018;snapshots&#x2019; of anion binding to a metal centre
;
_journal_issue 17
_journal_name_full 'Chemical Communications'
_journal_page_first 1647
_journal_paper_doi 10.1039/a904802b
_journal_year 1999
_chemical_formula_sum 'C74 H97 B Co N4 O8'
_chemical_formula_weight 1240.30
_chemical_name_systematic
; 
 ? 
;
_space_group_IT_number 2
_symmetry_cell_setting triclinic
_symmetry_space_group_name_Hall '-P 1'
_symmetry_space_group_name_H-M 'P -1'
_atom_sites_solution_hydrogens geom
_atom_sites_solution_primary direct
_atom_sites_solution_secondary difmap
_audit_creation_method SHELXL-97
_cell_angle_alpha 98.79(5)
_cell_angle_beta 97.26(4)
_cell_angle_gamma 114.35(4)
_cell_formula_units_Z 2
_cell_length_a 16.491(8)
_cell_length_b 19.048(11)
_cell_length_c 12.838(6)
_cell_measurement_reflns_used 20
_cell_measurement_temperature 150(2)
_cell_measurement_theta_max 13.14
_cell_measurement_theta_min 8.96
_cell_volume 3550(4)
_computing_cell_refinement teXsan
_computing_data_collection teXsan
_computing_data_reduction teXsan
_computing_molecular_graphics teXsan
_computing_publication_material 'SHELXL-97 (Sheldrick, 1997)'
_computing_structure_refinement 'SHELXL-97 (Sheldrick, 1997)'
_computing_structure_solution 'SHELXS-97 (Sheldrick, 1990)'
_diffrn_ambient_temperature 150(2)
_diffrn_measured_fraction_theta_full 0.962
_diffrn_measured_fraction_theta_max 0.962
_diffrn_measurement_device_type AFC6S
_diffrn_measurement_method /w--2/q
_diffrn_radiation_monochromator graphite
_diffrn_radiation_source 'fine-focus sealed tube'
_diffrn_radiation_type MoK\a
_diffrn_radiation_wavelength 0.71069
_diffrn_reflns_av_R_equivalents 0.097
_diffrn_reflns_av_sigmaI/netI 0.2654
_diffrn_reflns_limit_h_max 15
_diffrn_reflns_limit_h_min 0
_diffrn_reflns_limit_k_max 18
_diffrn_reflns_limit_k_min -20
_diffrn_reflns_limit_l_max 13
_diffrn_reflns_limit_l_min -13
_diffrn_reflns_number 8918
_diffrn_reflns_theta_full 22.49
_diffrn_reflns_theta_max 22.49
_diffrn_reflns_theta_min 2.13
_diffrn_standards_decay_% 20.599
_diffrn_standards_interval_count 150
_diffrn_standards_number 3
_exptl_absorpt_coefficient_mu 0.297
_exptl_absorpt_correction_T_max 1.000
_exptl_absorpt_correction_T_min 0.888
_exptl_absorpt_correction_type 'psi scans'
_exptl_crystal_colour orange
_exptl_crystal_density_diffrn 1.161
_exptl_crystal_density_meas ?
_exptl_crystal_density_method 'not measured'
_exptl_crystal_description block
_exptl_crystal_F_000 1330
_exptl_crystal_size_max 0.4
_exptl_crystal_size_mid 0.2
_exptl_crystal_size_min 0.1
_refine_diff_density_max 0.421
_refine_diff_density_min -0.417
_refine_diff_density_rms 0.076
_refine_ls_extinction_method none
_refine_ls_goodness_of_fit_ref 1.023
_refine_ls_hydrogen_treatment mixed
_refine_ls_matrix_type full
_refine_ls_number_parameters 795
_refine_ls_number_reflns 8918
_refine_ls_number_restraints 0
_refine_ls_restrained_S_all 1.023
_refine_ls_R_factor_all 0.2402
_refine_ls_R_factor_gt 0.0630
_refine_ls_shift/su_max 0.000
_refine_ls_shift/su_mean 0.000
_refine_ls_structure_factor_coef Fsqd
_refine_ls_weighting_details 'calc w=1/[\s^2^(Fo^2^)+(0.0702P)^2^+2.9117P] where P=(Fo^2^+2Fc^2^)/3'
_refine_ls_weighting_scheme calc
_refine_ls_wR_factor_gt 0.1592
_refine_ls_wR_factor_ref 0.2251
_reflns_number_gt 3279
_reflns_number_total 8918
_reflns_threshold_expression >2sigma(I)
_cod_data_source_file 904802bsup1.cif
_cod_data_source_block shelxl
_cod_depositor_comments
;
The following automatic conversions were performed:

'_exptl_crystal_density_meas' value 'not measured' was changed to '?'
- the value is perceived as not measured.

Automatic conversion script
Id: cif_fix_values 3008 2015-01-20 13:52:24Z robertas 
;
_cod_original_cell_volume 3549(3)
_cod_original_sg_symbol_H-M 'P - 1'
_cod_database_code 7110626

loop_
_symmetry_equiv_pos_as_xyz
'x, y, z'
'-x, -y, -z'

loop_
_atom_site_label
_atom_site_type_symbol
_atom_site_fract_x
_atom_site_fract_y
_atom_site_fract_z
_atom_site_U_iso_or_equiv
_atom_site_adp_type
_atom_site_occupancy
_atom_site_symmetry_multiplicity
_atom_site_calc_flag
_atom_site_refinement_flags
Co1 Co 0.32540(9) 0.19117(7) 0.36360(10) 0.0282(4) Uani 1 1 d .
O1 O 0.3560(4) 0.2482(3) 0.5303(4) 0.0323(16) Uani 1 1 d .
H1O H 0.4015 0.2999 0.5503 0.039 Uiso 1 1 calc R
O2 O 0.3447(4) 0.3073(3) 0.3438(5) 0.0320(16) Uani 1 1 d .
H2O H 0.3934 0.3498 0.3916 0.038 Uiso 1 1 calc R
O3 O 0.4688(4) 0.2369(3) 0.3740(4) 0.0290(15) Uani 1 1 d .
H3O H 0.5030 0.2894 0.4109 0.035 Uiso 1 1 calc R
O4 O 0.5829(4) 0.3774(4) 0.5024(6) 0.0484(19) Uani 1 1 d .
O5 O 0.5195(5) 0.4293(4) 0.3967(6) 0.0465(18) Uani 1 1 d .
O6 O 0.6210(5) 0.5035(4) 0.5425(6) 0.059(2) Uani 1 1 d .
O7 O 0.7502(6) 0.4769(6) 0.7069(8) 0.097(3) Uani 1 1 d .
H7O H 0.7116 0.4767 0.6597 0.145 Uiso 1 1 calc R
O8 O 0.4318(4) 0.4035(4) 0.6231(5) 0.0467(18) Uani 1 1 d .
H8O H 0.4394 0.4442 0.6028 0.070 Uiso 1 1 calc R
N1 N 0.1816(5) 0.1479(4) 0.3484(6) 0.0288(19) Uani 1 1 d .
N2 N 0.3156(5) 0.0820(4) 0.3983(7) 0.034(2) Uani 1 1 d .
N3 N 0.3030(5) 0.1414(4) 0.1948(6) 0.0261(18) Uani 1 1 d .
N4 N 0.5745(6) 0.4359(6) 0.4805(7) 0.044(2) Uani 1 1 d .
C1 C 0.1264(6) 0.0655(5) 0.2859(7) 0.034(2) Uani 1 1 d .
H1 H 0.0623 0.0527 0.2847 0.041 Uiso 1 1 calc R
C2 C 0.1385(6) 0.0571(5) 0.1685(7) 0.032(2) Uani 1 1 d .
H2A H 0.1316 0.0993 0.1405 0.039 Uiso 1 1 calc R
H2B H 0.0905 0.0073 0.1256 0.039 Uiso 1 1 calc R
C3 C 0.2314(6) 0.0599(5) 0.1551(8) 0.034(2) Uani 1 1 d .
H3 H 0.2286 0.0437 0.0780 0.041 Uiso 1 1 calc R
C4 C 0.2505(6) 0.0019(5) 0.2117(8) 0.038(3) Uani 1 1 d .
H4A H 0.3123 0.0099 0.2100 0.045 Uiso 1 1 calc R
H4B H 0.2099 -0.0515 0.1712 0.045 Uiso 1 1 calc R
C5 C 0.2394(6) 0.0086(6) 0.3292(8) 0.039(3) Uani 1 1 d .
H5 H 0.2421 -0.0369 0.3535 0.047 Uiso 1 1 calc R
C6 C 0.1480(6) 0.0073(6) 0.3389(8) 0.040(3) Uani 1 1 d .
H6A H 0.1467 0.0188 0.4148 0.048 Uiso 1 1 calc R
H6B H 0.1005 -0.0457 0.3068 0.048 Uiso 1 1 calc R
C7 C 0.1352(7) 0.1828(6) 0.3834(7) 0.038(3) Uani 1 1 d .
H7 H 0.0722 0.1540 0.3645 0.045 Uiso 1 1 calc R
C8 C 0.1702(6) 0.2621(6) 0.4493(7) 0.032(2) Uani 1 1 d .
H8 H 0.2326 0.2939 0.4710 0.038 Uiso 1 1 calc R
C9 C 0.1104(6) 0.2888(5) 0.4783(7) 0.033(2) Uani 1 1 d .
H9 H 0.0494 0.2523 0.4579 0.040 Uiso 1 1 calc R
C10 C 0.1288(6) 0.3679(6) 0.5381(7) 0.034(2) Uani 1 1 d .
C11 C 0.0587(7) 0.3872(6) 0.5536(8) 0.047(3) Uani 1 1 d .
H11 H -0.0011 0.3483 0.5316 0.056 Uiso 1 1 calc R
C12 C 0.0759(7) 0.4631(6) 0.6012(8) 0.043(3) Uani 1 1 d .
H12 H 0.0269 0.4737 0.6114 0.052 Uiso 1 1 calc R
C13 C 0.1628(6) 0.5244(6) 0.6344(8) 0.036(2) Uani 1 1 d .
C14 C 0.2329(7) 0.5036(6) 0.6215(8) 0.044(3) Uani 1 1 d .
H14 H 0.2925 0.5425 0.6457 0.052 Uiso 1 1 calc R
C15 C 0.2189(7) 0.4288(6) 0.5749(7) 0.039(3) Uani 1 1 d .
H15 H 0.2682 0.4179 0.5675 0.047 Uiso 1 1 calc R
C16 C 0.1826(8) 0.6092(6) 0.6814(10) 0.056(3) Uani 1 1 d .
C17 C 0.1009(7) 0.6158(6) 0.7167(10) 0.070(4) Uani 1 1 d .
H17A H 0.0857 0.5884 0.7734 0.105 Uiso 1 1 calc R
H17B H 0.0500 0.5927 0.6566 0.105 Uiso 1 1 calc R
H17C H 0.1155 0.6706 0.7423 0.105 Uiso 1 1 calc R
C18 C 0.2055(8) 0.6551(7) 0.5901(11) 0.081(4) Uani 1 1 d .
H18A H 0.2575 0.6523 0.5669 0.122 Uiso 1 1 calc R
H18B H 0.2189 0.7094 0.6169 0.122 Uiso 1 1 calc R
H18C H 0.1543 0.6317 0.5303 0.122 Uiso 1 1 calc R
C19 C 0.2642(8) 0.6499(6) 0.7770(10) 0.074(4) Uani 1 1 d .
H19A H 0.3166 0.6472 0.7553 0.111 Uiso 1 1 calc R
H19B H 0.2507 0.6237 0.8352 0.111 Uiso 1 1 calc R
H19C H 0.2764 0.7043 0.8003 0.111 Uiso 1 1 calc R
C20 C 0.3652(6) 0.0693(5) 0.4724(8) 0.039(3) Uani 1 1 d .
H20 H 0.3479 0.0173 0.4786 0.047 Uiso 1 1 calc R
C21 C 0.4466(6) 0.1310(6) 0.5473(8) 0.041(3) Uani 1 1 d .
H21 H 0.4632 0.1839 0.5464 0.049 Uiso 1 1 calc R
C22 C 0.4980(7) 0.1120(6) 0.6178(8) 0.041(3) Uani 1 1 d .
H22 H 0.4752 0.0592 0.6217 0.049 Uiso 1 1 calc R
C23 C 0.5843(7) 0.1655(6) 0.6875(7) 0.036(2) Uani 1 1 d .
C24 C 0.6266(7) 0.2452(7) 0.6868(8) 0.049(3) Uani 1 1 d .
H24 H 0.5968 0.2661 0.6439 0.059 Uiso 1 1 calc R
C25 C 0.7135(8) 0.2944(7) 0.7498(8) 0.053(3) Uani 1 1 d .
H25 H 0.7403 0.3474 0.7468 0.063 Uiso 1 1 calc R
C26 C 0.7608(7) 0.2677(7) 0.8157(8) 0.049(3) Uani 1 1 d .
C27 C 0.7131(8) 0.1871(8) 0.8199(9) 0.060(3) Uani 1 1 d .
H27 H 0.7399 0.1669 0.8679 0.072 Uiso 1 1 calc R
C28 C 0.6293(7) 0.1380(6) 0.7557(8) 0.043(3) Uani 1 1 d .
H28 H 0.6022 0.0849 0.7584 0.051 Uiso 1 1 calc R
C29 C 0.8582(9) 0.3211(8) 0.8797(10) 0.076(4) Uani 1 1 d .
C32A C 0.916(2) 0.2696(18) 0.862(3) 0.066(10) Uiso 0.35 1 d P
H32A H 0.9251 0.2642 0.7893 0.099 Uiso 0.35 1 calc PR
H32B H 0.8834 0.2181 0.8755 0.099 Uiso 0.35 1 calc PR
H32C H 0.9744 0.2964 0.9112 0.099 Uiso 0.35 1 calc PR
C31A C 0.864(3) 0.341(3) 1.003(4) 0.125(17) Uiso 0.35 1 d P
H31A H 0.8467 0.3833 1.0199 0.187 Uiso 0.35 1 calc PR
H31B H 0.9257 0.3582 1.0400 0.187 Uiso 0.35 1 calc PR
H31C H 0.8243 0.2955 1.0241 0.187 Uiso 0.35 1 calc PR
C30A C 0.898(4) 0.398(3) 0.845(5) 0.15(2) Uiso 0.35 1 d P
H30A H 0.8549 0.3980 0.7876 0.227 Uiso 0.35 1 calc PR
H30B H 0.9526 0.4035 0.8200 0.227 Uiso 0.35 1 calc PR
H30C H 0.9126 0.4408 0.9048 0.227 Uiso 0.35 1 calc PR
C30 C 0.9168(14) 0.3533(14) 0.8013(18) 0.096(7) Uiso 0.65 1 d P
H30D H 0.8862 0.3722 0.7521 0.144 Uiso 0.65 1 calc PR
H30E H 0.9277 0.3122 0.7618 0.144 Uiso 0.65 1 calc PR
H30F H 0.9738 0.3961 0.8401 0.144 Uiso 0.65 1 calc PR
C31 C 0.8544(13) 0.3998(10) 0.9436(16) 0.073(6) Uiso 0.65 1 d P
H31D H 0.8361 0.4252 0.8925 0.109 Uiso 0.65 1 calc PR
H31E H 0.9135 0.4356 0.9867 0.109 Uiso 0.65 1 calc PR
H31F H 0.8112 0.3852 0.9894 0.109 Uiso 0.65 1 calc PR
C32 C 0.8874(16) 0.2894(14) 0.959(2) 0.110(8) Uiso 0.65 1 d P
H32D H 0.9486 0.3254 0.9960 0.165 Uiso 0.65 1 calc PR
H32E H 0.8856 0.2398 0.9264 0.165 Uiso 0.65 1 calc PR
H32F H 0.8481 0.2810 1.0098 0.165 Uiso 0.65 1 calc PR
C33 C 0.3435(6) 0.1725(5) 0.1204(8) 0.030(2) Uani 1 1 d .
H33 H 0.3239 0.1409 0.0509 0.036 Uiso 1 1 calc R
C34 C 0.4154(6) 0.2512(5) 0.1363(8) 0.034(2) Uani 1 1 d .
H34 H 0.4364 0.2853 0.2042 0.041 Uiso 1 1 calc R
C35 C 0.4517(6) 0.2751(5) 0.0543(8) 0.035(2) Uani 1 1 d .
H35 H 0.4272 0.2387 -0.0118 0.042 Uiso 1 1 calc R
C36 C 0.5255(6) 0.3517(6) 0.0552(7) 0.033(2) Uani 1 1 d .
C37 C 0.5677(7) 0.3614(6) -0.0330(7) 0.042(3) Uani 1 1 d .
H37 H 0.5487 0.3189 -0.0917 0.051 Uiso 1 1 calc R
C38 C 0.6374(7) 0.4334(6) -0.0338(8) 0.047(3) Uani 1 1 d .
H38 H 0.6641 0.4384 -0.0936 0.057 Uiso 1 1 calc R
C39 C 0.6686(7) 0.4980(6) 0.0515(9) 0.049(3) Uani 1 1 d .
C40 C 0.6261(6) 0.4891(6) 0.1397(8) 0.043(3) Uani 1 1 d .
H40 H 0.6454 0.5315 0.1984 0.051 Uiso 1 1 calc R
C41 C 0.5561(7) 0.4178(6) 0.1395(8) 0.044(3) Uani 1 1 d .
H41 H 0.5279 0.4135 0.1981 0.053 Uiso 1 1 calc R
C42 C 0.7453(8) 0.5795(7) 0.0524(10) 0.072(4) Uani 1 1 d .
C43 C 0.8094(8) 0.6192(7) 0.1547(10) 0.093(5) Uani 1 1 d .
H43A H 0.7768 0.6213 0.2111 0.139 Uiso 1 1 calc R
H43B H 0.8497 0.6720 0.1517 0.139 Uiso 1 1 calc R
H43C H 0.8441 0.5906 0.1692 0.139 Uiso 1 1 calc R
C44 C 0.6995(11) 0.6292(8) 0.0173(16) 0.186(11) Uani 1 1 d .
H44A H 0.6580 0.6016 -0.0509 0.279 Uiso 1 1 calc R
H44B H 0.7449 0.6789 0.0104 0.279 Uiso 1 1 calc R
H44C H 0.6667 0.6385 0.0702 0.279 Uiso 1 1 calc R
C45 C 0.7986(14) 0.5741(11) -0.0368(17) 0.259(16) Uani 1 1 d .
H45A H 0.7567 0.5482 -0.1050 0.389 Uiso 1 1 calc R
H45B H 0.8316 0.5444 -0.0210 0.389 Uiso 1 1 calc R
H45C H 0.8404 0.6264 -0.0397 0.389 Uiso 1 1 calc R
C46 C 0.7972(6) 0.0812(5) 0.3528(7) 0.028(2) Uani 1 1 d .
C47 C 0.8682(6) 0.1253(5) 0.4434(7) 0.032(2) Uani 1 1 d .
H47 H 0.9249 0.1267 0.4404 0.039 Uiso 1 1 calc R
C48 C 0.8603(8) 0.1665(5) 0.5362(8) 0.043(3) Uani 1 1 d .
H48 H 0.9098 0.1932 0.5941 0.052 Uiso 1 1 calc R
C49 C 0.7776(8) 0.1678(6) 0.5425(9) 0.046(3) Uani 1 1 d .
H49 H 0.7704 0.1945 0.6049 0.055 Uiso 1 1 calc R
C50 C 0.7067(7) 0.1289(6) 0.4553(8) 0.039(3) Uani 1 1 d .
H50 H 0.6515 0.1308 0.4578 0.047 Uiso 1 1 calc R
C51 C 0.7161(6) 0.0863(5) 0.3617(7) 0.032(2) Uani 1 1 d .
H51 H 0.6666 0.0605 0.3038 0.039 Uiso 1 1 calc R
C52 C 0.7169(6) -0.0036(5) 0.1528(7) 0.031(2) Uani 1 1 d .
C53 C 0.6449(7) -0.0707(6) 0.1669(8) 0.046(3) Uani 1 1 d .
H53 H 0.6543 -0.0937 0.2233 0.055 Uiso 1 1 calc R
C54 C 0.5584(7) -0.1044(6) 0.0979(9) 0.048(3) Uani 1 1 d .
H54 H 0.5117 -0.1488 0.1099 0.058 Uiso 1 1 calc R
C55 C 0.5424(8) -0.0731(7) 0.0144(9) 0.056(3) Uani 1 1 d .
H55 H 0.4854 -0.0959 -0.0316 0.068 Uiso 1 1 calc R
C56 C 0.6128(8) -0.0059(7) -0.0014(8) 0.049(3) Uani 1 1 d .
H56 H 0.6023 0.0170 -0.0575 0.058 Uiso 1 1 calc R
C57 C 0.6987(6) 0.0273(6) 0.0661(7) 0.036(2) Uani 1 1 d .
H57 H 0.7451 0.0713 0.0528 0.043 Uiso 1 1 calc R
C58 C 0.8936(6) 0.1032(5) 0.1959(7) 0.029(2) Uani 1 1 d .
C59 C 0.9249(6) 0.1837(5) 0.2281(7) 0.035(2) Uani 1 1 d .
H59 H 0.9009 0.2025 0.2814 0.042 Uiso 1 1 calc R
C60 C 0.9901(6) 0.2389(6) 0.1864(8) 0.047(3) Uani 1 1 d .
H60 H 1.0113 0.2927 0.2152 0.057 Uiso 1 1 calc R
C61 C 1.0232(7) 0.2141(6) 0.1032(9) 0.052(3) Uani 1 1 d .
H61 H 1.0651 0.2508 0.0732 0.062 Uiso 1 1 calc R
C62 C 0.9935(6) 0.1335(6) 0.0636(8) 0.042(3) Uani 1 1 d .
H62 H 1.0154 0.1158 0.0070 0.051 Uiso 1 1 calc R
C63 C 0.9317(6) 0.0805(5) 0.1088(7) 0.036(2) Uani 1 1 d .
H63 H 0.9133 0.0268 0.0820 0.043 Uiso 1 1 calc R
C64 C 0.8465(6) -0.0327(5) 0.2624(7) 0.028(2) Uani 1 1 d .
C65 C 0.8361(6) -0.0920(5) 0.1770(8) 0.042(3) Uani 1 1 d .
H65 H 0.8078 -0.0934 0.1088 0.050 Uiso 1 1 calc R
C66 C 0.8658(7) -0.1495(6) 0.1879(9) 0.048(3) Uani 1 1 d .
H66 H 0.8578 -0.1878 0.1280 0.058 Uiso 1 1 calc R
C67 C 0.9069(7) -0.1492(6) 0.2881(9) 0.045(3) Uani 1 1 d .
H67 H 0.9270 -0.1874 0.2972 0.054 Uiso 1 1 calc R
C68 C 0.9176(6) -0.0930(6) 0.3723(8) 0.042(3) Uani 1 1 d .
H68 H 0.9458 -0.0924 0.4401 0.050 Uiso 1 1 calc R
C69 C 0.8882(6) -0.0359(5) 0.3620(8) 0.031(2) Uani 1 1 d .
H69 H 0.8964 0.0015 0.4231 0.038 Uiso 1 1 calc R
B1 B 0.8136(7) 0.0389(6) 0.2419(8) 0.026(3) Uani 1 1 d .
C70 C 0.5207(6) 0.1973(6) 0.3315(8) 0.047(3) Uani 1 1 d .
H70A H 0.5842 0.2335 0.3495 0.071 Uiso 1 1 calc R
H70B H 0.5008 0.1800 0.2545 0.071 Uiso 1 1 calc R
H70C H 0.5111 0.1524 0.3623 0.071 Uiso 1 1 calc R
C71 C 0.3147(7) 0.2161(6) 0.6154(8) 0.048(3) Uani 1 1 d .
H71A H 0.3422 0.2552 0.6820 0.072 Uiso 1 1 calc R
H71B H 0.3237 0.1702 0.6222 0.072 Uiso 1 1 calc R
H71C H 0.2506 0.2016 0.5985 0.072 Uiso 1 1 calc R
C72 C 0.2917(7) 0.3271(6) 0.2656(7) 0.042(3) Uani 1 1 d .
H72A H 0.3163 0.3836 0.2764 0.063 Uiso 1 1 calc R
H72B H 0.2297 0.3062 0.2743 0.063 Uiso 1 1 calc R
H72C H 0.2937 0.3048 0.1942 0.063 Uiso 1 1 calc R
C73 C 0.8372(8) 0.5252(8) 0.6930(11) 0.094(5) Uani 1 1 d .
H73A H 0.8555 0.5787 0.7306 0.142 Uiso 1 1 calc R
H73B H 0.8359 0.5232 0.6176 0.142 Uiso 1 1 calc R
H73C H 0.8796 0.5068 0.7213 0.142 Uiso 1 1 calc R
C74 C 0.4995(7) 0.4221(6) 0.7183(8) 0.058(3) Uani 1 1 d .
H74A H 0.5587 0.4537 0.7061 0.088 Uiso 1 1 calc R
H74B H 0.4976 0.3740 0.7347 0.088 Uiso 1 1 calc R
H74C H 0.4876 0.4510 0.7777 0.088 Uiso 1 1 calc R

loop_
_atom_site_aniso_label
_atom_site_aniso_U_11
_atom_site_aniso_U_22
_atom_site_aniso_U_33
_atom_site_aniso_U_23
_atom_site_aniso_U_13
_atom_site_aniso_U_12
Co1 0.0251(8) 0.0306(8) 0.0301(8) 0.0107(6) 0.0087(6) 0.0113(6)
O1 0.029(4) 0.032(4) 0.027(4) 0.008(3) 0.007(3) 0.004(3)
O2 0.031(4) 0.028(4) 0.034(4) 0.007(3) 0.000(3) 0.012(3)
O3 0.024(4) 0.025(4) 0.035(4) 0.004(3) 0.003(3) 0.009(3)
O4 0.047(5) 0.042(5) 0.061(5) 0.017(4) 0.010(4) 0.024(4)
O5 0.042(5) 0.055(5) 0.041(5) 0.017(4) 0.006(4) 0.018(4)
O6 0.040(5) 0.045(5) 0.071(6) -0.007(4) 0.020(4) 0.003(4)
O7 0.079(7) 0.109(7) 0.099(8) 0.055(6) 0.011(6) 0.030(6)
O8 0.046(4) 0.049(4) 0.047(5) 0.015(4) 0.004(4) 0.024(4)
N1 0.026(5) 0.029(5) 0.027(5) 0.005(4) 0.009(4) 0.008(4)
N2 0.030(5) 0.036(5) 0.052(6) 0.028(4) 0.022(4) 0.019(4)
N3 0.029(5) 0.024(5) 0.027(5) 0.006(4) 0.008(4) 0.013(4)
N4 0.033(6) 0.052(7) 0.044(6) 0.008(6) 0.019(5) 0.013(5)
C1 0.017(5) 0.031(6) 0.041(6) 0.000(5) 0.015(5) -0.002(5)
C2 0.023(6) 0.025(5) 0.040(6) 0.006(5) 0.006(5) 0.003(4)
C3 0.025(6) 0.030(6) 0.044(6) 0.003(5) 0.010(5) 0.009(5)
C4 0.033(6) 0.034(6) 0.048(7) 0.007(5) 0.017(5) 0.015(5)
C5 0.034(6) 0.040(7) 0.045(7) 0.016(5) 0.007(5) 0.016(5)
C6 0.034(6) 0.049(7) 0.035(6) 0.013(5) 0.014(5) 0.014(5)
C7 0.044(7) 0.035(7) 0.033(6) 0.007(5) 0.013(5) 0.017(6)
C8 0.024(6) 0.051(7) 0.032(6) 0.012(5) 0.009(5) 0.025(5)
C9 0.034(6) 0.030(6) 0.031(6) 0.010(5) 0.007(5) 0.008(5)
C10 0.026(6) 0.044(7) 0.039(6) 0.018(5) 0.010(5) 0.018(5)
C11 0.023(6) 0.046(7) 0.075(8) 0.012(6) 0.012(6) 0.018(5)
C12 0.039(7) 0.054(7) 0.056(7) 0.015(6) 0.015(6) 0.036(6)
C13 0.023(6) 0.038(6) 0.052(7) 0.010(5) 0.015(5) 0.015(5)
C14 0.034(7) 0.037(7) 0.053(7) 0.008(6) 0.016(5) 0.007(5)
C15 0.040(7) 0.055(7) 0.036(6) 0.014(6) 0.010(5) 0.032(6)
C16 0.058(8) 0.038(7) 0.079(9) 0.017(6) 0.019(7) 0.026(6)
C17 0.064(9) 0.064(8) 0.095(10) 0.015(7) 0.025(8) 0.039(7)
C18 0.072(9) 0.061(8) 0.132(12) 0.056(9) 0.046(9) 0.031(7)
C19 0.060(9) 0.044(7) 0.108(11) -0.004(7) 0.001(8) 0.025(7)
C20 0.035(7) 0.024(6) 0.062(8) 0.026(6) 0.018(6) 0.010(5)
C21 0.042(7) 0.041(6) 0.049(7) 0.027(6) 0.019(6) 0.017(6)
C22 0.048(7) 0.051(7) 0.038(7) 0.037(6) 0.013(6) 0.027(6)
C23 0.040(7) 0.054(7) 0.028(6) 0.014(6) 0.018(5) 0.030(6)
C24 0.039(7) 0.069(8) 0.054(8) 0.021(7) 0.009(6) 0.036(7)
C25 0.063(9) 0.058(8) 0.047(7) 0.007(6) 0.010(7) 0.039(7)
C26 0.034(7) 0.072(9) 0.036(7) -0.010(6) -0.005(5) 0.029(7)
C27 0.057(9) 0.097(11) 0.043(8) 0.020(7) 0.003(7) 0.049(8)
C28 0.040(7) 0.060(7) 0.044(7) 0.030(6) 0.011(6) 0.031(6)
C29 0.080(10) 0.087(10) 0.044(8) 0.000(7) -0.003(7) 0.031(8)
C33 0.029(6) 0.037(6) 0.035(6) 0.010(5) 0.008(5) 0.024(5)
C34 0.028(6) 0.030(6) 0.041(7) 0.007(5) 0.008(5) 0.009(5)
C35 0.035(6) 0.026(6) 0.038(6) 0.006(5) 0.013(5) 0.006(5)
C36 0.040(6) 0.049(7) 0.022(6) 0.018(5) 0.016(5) 0.024(5)
C37 0.050(7) 0.036(6) 0.029(6) -0.001(5) 0.008(5) 0.011(6)
C38 0.050(7) 0.047(7) 0.032(7) 0.011(6) 0.012(5) 0.007(6)
C39 0.037(7) 0.048(7) 0.057(8) 0.023(6) -0.004(6) 0.014(6)
C40 0.038(7) 0.034(6) 0.045(7) 0.005(5) 0.008(5) 0.007(5)
C41 0.044(7) 0.052(7) 0.035(7) 0.007(6) 0.014(5) 0.019(6)
C42 0.071(9) 0.045(7) 0.068(9) 0.027(7) 0.001(8) -0.006(7)
C43 0.058(9) 0.096(11) 0.081(10) 0.048(9) -0.016(8) -0.008(8)
C44 0.107(14) 0.081(12) 0.29(3) 0.121(15) -0.081(15) -0.032(10)
C45 0.21(2) 0.163(19) 0.24(2) -0.031(17) 0.19(2) -0.088(17)
C46 0.044(7) 0.017(5) 0.022(6) 0.008(4) 0.011(5) 0.009(5)
C47 0.032(6) 0.038(6) 0.026(6) 0.007(5) 0.012(5) 0.013(5)
C48 0.061(8) 0.032(6) 0.032(7) 0.003(5) 0.016(6) 0.017(6)
C49 0.075(9) 0.034(6) 0.042(7) 0.021(6) 0.029(7) 0.030(6)
C50 0.047(7) 0.051(7) 0.045(7) 0.023(6) 0.025(6) 0.036(6)
C51 0.037(6) 0.029(6) 0.038(6) 0.012(5) 0.013(5) 0.019(5)
C52 0.026(6) 0.031(6) 0.039(6) 0.011(5) 0.017(5) 0.013(5)
C53 0.035(7) 0.052(7) 0.056(7) 0.005(6) 0.010(6) 0.028(6)
C54 0.030(7) 0.045(7) 0.063(8) -0.008(6) 0.016(6) 0.015(6)
C55 0.059(9) 0.074(9) 0.040(8) -0.007(7) -0.003(6) 0.043(8)
C56 0.055(8) 0.070(8) 0.039(7) 0.010(6) 0.010(6) 0.047(7)
C57 0.034(7) 0.044(6) 0.037(6) 0.009(5) 0.014(5) 0.024(5)
C58 0.031(6) 0.028(6) 0.033(6) 0.011(5) 0.009(5) 0.016(5)
C59 0.029(6) 0.031(6) 0.044(7) 0.009(5) 0.012(5) 0.011(5)
C60 0.042(7) 0.035(6) 0.055(8) 0.010(6) 0.014(6) 0.007(6)
C61 0.042(7) 0.055(8) 0.060(8) 0.030(7) 0.018(6) 0.015(6)
C62 0.036(6) 0.049(7) 0.043(7) 0.016(6) 0.022(5) 0.015(6)
C63 0.035(6) 0.037(6) 0.036(6) 0.012(5) 0.010(5) 0.014(5)
C64 0.025(5) 0.032(6) 0.030(6) 0.014(5) 0.018(5) 0.009(5)
C65 0.051(7) 0.033(6) 0.032(6) -0.001(5) 0.001(5) 0.014(6)
C66 0.048(7) 0.051(7) 0.059(8) 0.001(6) 0.013(6) 0.037(6)
C67 0.048(7) 0.039(7) 0.054(8) 0.014(6) 0.012(6) 0.024(6)
C68 0.043(7) 0.040(7) 0.042(7) 0.024(6) 0.001(5) 0.014(5)
C69 0.029(6) 0.030(6) 0.033(6) 0.011(5) 0.006(5) 0.009(5)
B1 0.029(7) 0.028(6) 0.025(7) 0.007(5) 0.005(5) 0.015(5)
C70 0.035(6) 0.058(7) 0.062(8) 0.024(6) 0.020(6) 0.027(6)
C71 0.048(7) 0.040(6) 0.040(7) 0.009(5) 0.020(6) 0.000(5)
C72 0.051(7) 0.050(7) 0.034(6) 0.011(5) 0.006(5) 0.031(6)
C73 0.042(8) 0.119(12) 0.100(11) 0.058(10) 0.008(8) 0.005(8)
C74 0.053(8) 0.073(9) 0.043(8) 0.008(6) 0.004(6) 0.026(7)

loop_
_atom_type_symbol
_atom_type_description
_atom_type_scat_dispersion_real
_atom_type_scat_dispersion_imag
_atom_type_scat_source
C C 0.0033 0.0016 'International Tables Vol C Tables 4.2.6.8 and 6.1.1.4'
H H 0.0000 0.0000 'International Tables Vol C Tables 4.2.6.8 and 6.1.1.4'
O O 0.0106 0.0060 'International Tables Vol C Tables 4.2.6.8 and 6.1.1.4'
N N 0.0061 0.0033 'International Tables Vol C Tables 4.2.6.8 and 6.1.1.4'
B B 0.0013 0.0007 'International Tables Vol C Tables 4.2.6.8 and 6.1.1.4'
Co Co 0.3494 0.9721 'International Tables Vol C Tables 4.2.6.8 and 6.1.1.4'

loop_
_geom_angle_atom_site_label_1
_geom_angle_atom_site_label_2
_geom_angle_atom_site_label_3
_geom_angle
O3 Co1 N1 177.8(3)
O3 Co1 N2 92.4(3)
N1 Co1 N2 89.4(3)
O3 Co1 O1 87.1(2)
N1 Co1 O1 94.0(3)
N2 Co1 O1 93.3(3)
O3 Co1 N3 89.6(2)
N1 Co1 N3 89.2(3)
N2 Co1 N3 89.5(3)
O1 Co1 N3 175.8(3)
O3 Co1 O2 84.6(2)
N1 Co1 O2 93.6(3)
N2 Co1 O2 174.3(3)
O1 Co1 O2 81.7(2)
N3 Co1 O2 95.3(2)
C71 O1 Co1 127.9(5)
C72 O2 Co1 128.2(5)
C70 O3 Co1 129.1(5)
C7 N1 C1 114.6(7)
C7 N1 Co1 130.0(7)
C1 N1 Co1 115.4(5)
C20 N2 C5 113.7(7)
C20 N2 Co1 129.9(7)
C5 N2 Co1 116.4(6)
C33 N3 C3 114.1(7)
C33 N3 Co1 130.0(6)
C3 N3 Co1 115.9(5)
O4 N4 O6 120.0(9)
O4 N4 O5 121.4(9)
O6 N4 O5 118.6(9)
N1 C1 C6 111.5(8)
N1 C1 C2 110.9(7)
C6 C1 C2 111.4(7)
C1 C2 C3 113.8(8)
N3 C3 C4 112.3(7)
N3 C3 C2 109.7(7)
C4 C3 C2 110.5(7)
C3 C4 C5 115.1(8)
N2 C5 C6 111.0(8)
N2 C5 C4 109.6(7)
C6 C5 C4 110.9(8)
C5 C6 C1 114.6(7)
N1 C7 C8 127.1(9)
C9 C8 C7 118.5(9)
C8 C9 C10 128.6(9)
C11 C10 C15 117.4(9)
C11 C10 C9 121.0(9)
C15 C10 C9 121.4(8)
C12 C11 C10 121.0(10)
C11 C12 C13 122.8(9)
C12 C13 C14 115.5(9)
C12 C13 C16 123.4(9)
C14 C13 C16 121.0(9)
C15 C14 C13 123.5(9)
C14 C15 C10 119.6(9)
C13 C16 C17 112.4(9)
C13 C16 C19 112.8(9)
C17 C16 C19 108.7(10)
C13 C16 C18 106.8(9)
C17 C16 C18 107.8(9)
C19 C16 C18 108.1(10)
N2 C20 C21 124.5(9)
C22 C21 C20 120.6(9)
C21 C22 C23 126.4(9)
C28 C23 C24 117.5(10)
C28 C23 C22 120.2(10)
C24 C23 C22 122.2(9)
C23 C24 C25 120.8(10)
C26 C25 C24 122.7(11)
C25 C26 C27 115.0(10)
C25 C26 C29 122.2(12)
C27 C26 C29 122.7(11)
C28 C27 C26 122.4(10)
C27 C28 C23 121.4(10)
C32 C29 C30A 135(3)
C32 C29 C30 120.5(17)
C30A C29 C30 43(2)
C32 C29 C26 113.6(15)
C30A C29 C26 111(2)
C30 C29 C26 108.2(12)
C32 C29 C31A 51.3(18)
C30A C29 C31A 107(3)
C30 C29 C31A 137(2)
C26 C29 C31A 113(2)
C32 C29 C31 105.7(14)
C30A C29 C31 59(2)
C30 C29 C31 101.8(14)
C26 C29 C31 105.2(11)
C31A C29 C31 55.9(19)
C32 C29 C32A 56.0(15)
C30A C29 C32A 113(3)
C30 C29 C32A 73.1(15)
C26 C29 C32A 106.4(14)
C31A C29 C32A 106(2)
C31 C29 C32A 148.0(16)
N3 C33 C34 126.0(9)
C35 C34 C33 120.0(9)
C34 C35 C36 127.8(9)
C41 C36 C37 116.8(9)
C41 C36 C35 123.3(8)
C37 C36 C35 119.8(9)
C38 C37 C36 120.7(9)
C39 C38 C37 121.9(9)
C38 C39 C40 117.7(9)
C38 C39 C42 123.1(10)
C40 C39 C42 119.1(10)
C41 C40 C39 120.1(10)
C40 C41 C36 122.7(9)
C43 C42 C44 111.4(12)
C43 C42 C39 114.6(10)
C44 C42 C39 106.8(10)
C43 C42 C45 108.8(14)
C44 C42 C45 102.8(15)
C39 C42 C45 111.8(11)
C51 C46 C47 113.6(8)
C51 C46 B1 123.6(8)
C47 C46 B1 122.2(8)
C48 C47 C46 125.0(9)
C47 C48 C49 119.2(10)
C50 C49 C48 118.9(10)
C49 C50 C51 120.9(9)
C46 C51 C50 122.3(9)
C57 C52 C53 116.3(9)
C57 C52 B1 123.4(8)
C53 C52 B1 120.1(8)
C52 C53 C54 121.7(10)
C55 C54 C53 120.8(10)
C54 C55 C56 118.8(10)
C55 C56 C57 120.6(10)
C52 C57 C56 121.8(9)
C59 C58 C63 113.1(8)
C59 C58 B1 123.8(8)
C63 C58 B1 122.8(8)
C58 C59 C60 124.4(9)
C61 C60 C59 120.0(10)
C60 C61 C62 119.3(9)
C63 C62 C61 119.4(9)
C62 C63 C58 123.6(9)
C65 C64 C69 114.4(9)
C65 C64 B1 120.9(8)
C69 C64 B1 124.6(8)
C64 C65 C66 123.5(10)
C67 C66 C65 119.3(10)
C68 C67 C66 118.6(10)
C67 C68 C69 122.2(10)
C68 C69 C64 121.9(9)
C46 B1 C58 111.1(7)
C46 B1 C52 108.4(7)
C58 B1 C52 111.0(7)
C46 B1 C64 111.6(7)
C58 B1 C64 107.0(7)
C52 B1 C64 107.7(7)

loop_
_geom_bond_atom_site_label_1
_geom_bond_atom_site_label_2
_geom_bond_distance
Co1 O3 2.134(6)
Co1 N1 2.137(7)
Co1 N2 2.138(7)
Co1 O1 2.140(6)
Co1 N3 2.148(7)
Co1 O2 2.161(6)
O1 C71 1.442(9)
O2 C72 1.443(10)
O3 C70 1.456(10)
O4 N4 1.245(10)
O5 N4 1.271(10)
O6 N4 1.264(9)
O7 C73 1.401(12)
O8 C74 1.436(11)
N1 C7 1.283(11)
N1 C1 1.479(10)
N2 C20 1.293(11)
N2 C5 1.487(11)
N3 C33 1.310(10)
N3 C3 1.470(10)
C1 C6 1.521(12)
C1 C2 1.538(11)
C2 C3 1.543(12)
C3 C4 1.525(12)
C4 C5 1.535(12)
C5 C6 1.519(12)
C7 C8 1.448(12)
C8 C9 1.349(11)
C9 C10 1.470(12)
C10 C11 1.377(12)
C10 C15 1.417(12)
C11 C12 1.376(13)
C12 C13 1.383(13)
C13 C14 1.387(12)
C13 C16 1.518(13)
C14 C15 1.369(12)
C16 C17 1.520(14)
C16 C19 1.532(14)
C16 C18 1.560(14)
C20 C21 1.460(13)
C21 C22 1.353(12)
C22 C23 1.438(13)
C23 C28 1.374(12)
C23 C24 1.387(13)
C24 C25 1.398(14)
C25 C26 1.369(14)
C26 C27 1.421(14)
C26 C29 1.534(15)
C27 C28 1.370(14)
C29 C32 1.39(2)
C29 C30A 1.50(5)
C29 C30 1.51(2)
C29 C31A 1.55(4)
C29 C31 1.63(2)
C29 C32A 1.64(3)
C33 C34 1.441(12)
C34 C35 1.324(11)
C35 C36 1.463(12)
C36 C41 1.391(12)
C36 C37 1.399(12)
C37 C38 1.382(12)
C38 C39 1.380(13)
C39 C40 1.401(13)
C39 C42 1.543(14)
C40 C41 1.371(12)
C42 C43 1.450(14)
C42 C44 1.517(18)
C42 C45 1.544(19)
C46 C51 1.398(12)
C46 C47 1.406(12)
C46 B1 1.635(13)
C47 C48 1.375(12)
C48 C49 1.386(13)
C49 C50 1.368(13)
C50 C51 1.407(12)
C52 C57 1.392(12)
C52 C53 1.396(12)
C52 B1 1.641(13)
C53 C54 1.408(13)
C54 C55 1.353(14)
C55 C56 1.393(14)
C56 C57 1.394(13)
C58 C59 1.374(11)
C58 C63 1.445(12)
C58 B1 1.636(12)
C59 C60 1.391(12)
C60 C61 1.366(13)
C61 C62 1.391(13)
C62 C63 1.369(12)
C64 C65 1.386(12)
C64 C69 1.396(11)
C64 B1 1.707(13)
C65 C66 1.388(12)
C66 C67 1.376(13)
C67 C68 1.338(13)
C68 C69 1.376(12)

loop_
_geom_hbond_atom_site_label_D
_geom_hbond_atom_site_label_H
_geom_hbond_atom_site_label_A
_geom_hbond_distance_DH
_geom_hbond_distance_HA
_geom_hbond_distance_DA
_geom_hbond_angle_DHA
_geom_hbond_site_symmetry_A
O1 H1O O8 0.93 1.88 2.690(9) 144.7 .
O2 H2O O5 0.93 1.99 2.769(9) 140.2 .
O3 H3O O4 0.93 1.76 2.672(9) 164.2 .
O7 H7O O6 0.82 2.25 3.055(12) 168.2 .
O8 H8O O5 0.82 2.22 3.005(9) 161.5 2_666

loop_
_geom_torsion_atom_site_label_1
_geom_torsion_atom_site_label_2
_geom_torsion_atom_site_label_3
_geom_torsion_atom_site_label_4
_geom_torsion
O3 Co1 O1 C71 -134.5(7)
N1 Co1 O1 C71 47.4(7)
N2 Co1 O1 C71 -42.2(7)
N3 Co1 O1 C71 -173(3)
O2 Co1 O1 C71 140.5(7)
O3 Co1 O2 C72 133.8(6)
N1 Co1 O2 C72 -44.8(7)
N2 Co1 O2 C72 -167(2)
O1 Co1 O2 C72 -138.4(7)
N3 Co1 O2 C72 44.7(7)
N1 Co1 O3 C70 -103(7)
N2 Co1 O3 C70 42.9(7)
O1 Co1 O3 C70 136.1(7)
N3 Co1 O3 C70 -46.6(7)
O2 Co1 O3 C70 -142.0(7)
O3 Co1 N1 C7 -77(8)
N2 Co1 N1 C7 137.0(8)
O1 Co1 N1 C7 43.8(8)
N3 Co1 N1 C7 -133.4(8)
O2 Co1 N1 C7 -38.1(8)
O3 Co1 N1 C1 102(7)
N2 Co1 N1 C1 -44.4(6)
O1 Co1 N1 C1 -137.6(6)
N3 Co1 N1 C1 45.1(6)
O2 Co1 N1 C1 140.4(6)
O3 Co1 N2 C20 46.7(8)
N1 Co1 N2 C20 -134.5(8)
O1 Co1 N2 C20 -40.5(8)
N3 Co1 N2 C20 136.3(8)
O2 Co1 N2 C20 -12(3)
O3 Co1 N2 C5 -134.7(6)
N1 Co1 N2 C5 44.0(6)
O1 Co1 N2 C5 138.0(6)
N3 Co1 N2 C5 -45.1(6)
O2 Co1 N2 C5 166(2)
O3 Co1 N3 C33 -44.6(7)
N1 Co1 N3 C33 133.5(7)
N2 Co1 N3 C33 -137.1(7)
O1 Co1 N3 C33 -6(4)
O2 Co1 N3 C33 39.9(7)
O3 Co1 N3 C3 135.6(6)
N1 Co1 N3 C3 -46.3(6)
N2 Co1 N3 C3 43.1(6)
O1 Co1 N3 C3 174(3)
O2 Co1 N3 C3 -139.9(6)
C7 N1 C1 C6 -119.0(8)
Co1 N1 C1 C6 62.2(8)
C7 N1 C1 C2 116.3(8)
Co1 N1 C1 C2 -62.5(8)
N1 C1 C2 C3 73.4(9)
C6 C1 C2 C3 -51.4(9)
C33 N3 C3 C4 120.3(8)
Co1 N3 C3 C4 -59.8(8)
C33 N3 C3 C2 -116.4(8)
Co1 N3 C3 C2 63.4(8)
C1 C2 C3 N3 -73.5(9)
C1 C2 C3 C4 50.9(10)
N3 C3 C4 C5 71.9(10)
C2 C3 C4 C5 -50.9(10)
C20 N2 C5 C6 118.2(9)
Co1 N2 C5 C6 -60.6(8)
C20 N2 C5 C4 -118.9(9)
Co1 N2 C5 C4 62.2(8)
C3 C4 C5 N2 -72.1(10)
C3 C4 C5 C6 50.8(11)
N2 C5 C6 C1 71.4(10)
C4 C5 C6 C1 -50.7(11)
N1 C1 C6 C5 -72.9(10)
C2 C1 C6 C5 51.6(10)
C1 N1 C7 C8 177.9(8)
Co1 N1 C7 C8 -3.5(14)
N1 C7 C8 C9 179.9(9)
C7 C8 C9 C10 -175.6(8)
C8 C9 C10 C11 174.7(9)
C8 C9 C10 C15 -0.7(14)
C15 C10 C11 C12 1.3(14)
C9 C10 C11 C12 -174.3(9)
C10 C11 C12 C13 1.1(16)
C11 C12 C13 C14 -3.0(15)
C11 C12 C13 C16 176.6(10)
C12 C13 C14 C15 2.8(14)
C16 C13 C14 C15 -176.9(10)
C13 C14 C15 C10 -0.6(15)
C11 C10 C15 C14 -1.5(13)
C9 C10 C15 C14 174.0(9)
C12 C13 C16 C17 15.9(15)
C14 C13 C16 C17 -164.5(10)
C12 C13 C16 C19 139.2(10)
C14 C13 C16 C19 -41.2(14)
C12 C13 C16 C18 -102.2(11)
C14 C13 C16 C18 77.5(12)
C5 N2 C20 C21 176.9(8)
Co1 N2 C20 C21 -4.5(14)
N2 C20 C21 C22 -175.6(9)
C20 C21 C22 C23 172.9(9)
C21 C22 C23 C28 179.9(9)
C21 C22 C23 C24 -2.0(15)
C28 C23 C24 C25 2.8(14)
C22 C23 C24 C25 -175.3(9)
C23 C24 C25 C26 -0.8(16)
C24 C25 C26 C27 -3.1(15)
C24 C25 C26 C29 176.6(10)
C25 C26 C27 C28 5.3(15)
C29 C26 C27 C28 -174.4(10)
C26 C27 C28 C23 -3.6(16)
C24 C23 C28 C27 -0.7(14)
C22 C23 C28 C27 177.5(9)
C25 C26 C29 C32 166.7(15)
C27 C26 C29 C32 -14(2)
C25 C26 C29 C30A -10(3)
C27 C26 C29 C30A 169(3)
C25 C26 C29 C30 -56.7(16)
C27 C26 C29 C30 123.0(15)
C25 C26 C29 C31A 110(2)
C27 C26 C29 C31A -70(3)
C25 C26 C29 C31 51.6(15)
C27 C26 C29 C31 -128.8(12)
C25 C26 C29 C32A -133.8(15)
C27 C26 C29 C32A 45.9(18)
C3 N3 C33 C34 179.6(8)
Co1 N3 C33 C34 -0.2(13)
N3 C33 C34 C35 178.9(8)
C33 C34 C35 C36 -179.0(8)
C34 C35 C36 C41 -14.3(16)
C34 C35 C36 C37 167.0(10)
C41 C36 C37 C38 1.0(14)
C35 C36 C37 C38 179.8(9)
C36 C37 C38 C39 0.5(16)
C37 C38 C39 C40 -1.0(15)
C37 C38 C39 C42 -179.1(10)
C38 C39 C40 C41 0.1(15)
C42 C39 C40 C41 178.2(10)
C39 C40 C41 C36 1.5(15)
C37 C36 C41 C40 -2.0(15)
C35 C36 C41 C40 179.3(9)
C38 C39 C42 C43 -139.4(12)
C40 C39 C42 C43 42.6(16)
C38 C39 C42 C44 96.7(15)
C40 C39 C42 C44 -81.3(14)
C38 C39 C42 C45 -15.0(19)
C40 C39 C42 C45 167.0(15)
C51 C46 C47 C48 3.7(13)
B1 C46 C47 C48 175.5(8)
C46 C47 C48 C49 -2.0(14)
C47 C48 C49 C50 -1.1(14)
C48 C49 C50 C51 2.0(14)
C47 C46 C51 C50 -2.7(12)
B1 C46 C51 C50 -174.3(8)
C49 C50 C51 C46 0.0(13)
C57 C52 C53 C54 -0.9(13)
B1 C52 C53 C54 173.9(8)
C52 C53 C54 C55 0.7(15)
C53 C54 C55 C56 -0.9(15)
C54 C55 C56 C57 1.4(15)
C53 C52 C57 C56 1.4(13)
B1 C52 C57 C56 -173.2(8)
C55 C56 C57 C52 -1.7(14)
C63 C58 C59 C60 -3.2(13)
B1 C58 C59 C60 -177.2(9)
C58 C59 C60 C61 4.3(16)
C59 C60 C61 C62 -2.4(16)
C60 C61 C62 C63 0.0(15)
C61 C62 C63 C58 0.9(15)
C59 C58 C63 C62 0.6(13)
B1 C58 C63 C62 174.6(9)
C69 C64 C65 C66 -1.0(13)
B1 C64 C65 C66 176.7(8)
C64 C65 C66 C67 0.7(15)
C65 C66 C67 C68 -0.4(15)
C66 C67 C68 C69 0.5(15)
C67 C68 C69 C64 -0.9(14)
C65 C64 C69 C68 1.1(12)
B1 C64 C69 C68 -176.5(8)
C51 C46 B1 C58 115.6(9)
C47 C46 B1 C58 -55.3(11)
C51 C46 B1 C52 -6.7(11)
C47 C46 B1 C52 -177.6(7)
C51 C46 B1 C64 -125.0(8)
C47 C46 B1 C64 64.1(10)
C59 C58 B1 C46 -16.4(12)
C63 C58 B1 C46 170.2(8)
C59 C58 B1 C52 104.3(10)
C63 C58 B1 C52 -69.1(10)
C59 C58 B1 C64 -138.5(9)
C63 C58 B1 C64 48.2(11)
C57 C52 B1 C46 104.3(9)
C53 C52 B1 C46 -70.1(10)
C57 C52 B1 C58 -18.0(12)
C53 C52 B1 C58 167.6(8)
C57 C52 B1 C64 -134.9(8)
C53 C52 B1 C64 50.7(10)
C65 C64 B1 C46 159.2(8)
C69 C64 B1 C46 -23.4(11)
C65 C64 B1 C58 -79.0(10)
C69 C64 B1 C58 98.4(9)
C65 C64 B1 C52 40.4(10)
C69 C64 B1 C52 -142.2(8)
